data_1530548
loop_
_publ_author_name
'Parise, J.B.'
'McCarron, E.M.'

_publ_section_title
;
 The structure of the 44 K superconductor (Y1-x Cax) Ba2 Cu3 O6+delta
 (delta <= 0.2)
;
_journal_name_full 'Journal of Solid State Chemistry'
_journal_page_first 188
_journal_page_last 197
_journal_volume 83
_journal_year 1989
_chemical_formula_sum 'Ba2 Ca0.26 Cu3 O6 Y0.74'
_chemical_name_systematic '(Y0.74 Ca0.26) Ba2 Cu3 O6'
_space_group_IT_number 123
_symmetry_space_group_name_Hall '-P 4 2'
_symmetry_space_group_name_H-M 'P 4/m m m'
_cell_angle_alpha 90
_cell_angle_beta 90
_cell_angle_gamma 90
_cell_formula_units_Z 1
_cell_length_a 3.854
_cell_length_b 3.854
_cell_length_c 11.809
_cell_volume 175.403
_citation_journal_id_ASTM JSSCBI
_cod_data_source_file Parise_JSSCBI_1989_1893.cif
_cod_data_source_block Ba2Ca0.26Cu3O6Y0.74
_cod_original_cell_volume 175.4028
_cod_database_code 1530548

loop_
_symmetry_equiv_pos_as_xyz
x,y,z
-y,x,z
-x,-y,z
y,-x,z
x,-y,-z
y,x,-z
-x,y,-z
-y,-x,-z
-x,-y,-z
y,-x,-z
x,y,-z
-y,x,-z
-x,y,z
-y,-x,z
x,-y,z
y,x,z

loop_
_atom_site_label
_atom_site_type_symbol
_atom_site_fract_x
_atom_site_fract_y
_atom_site_fract_z
_atom_site_occupancy
_atom_site_U_iso_or_equiv
O2 O-2 0 0.5 0.3753 1 0.0
Cu1 Cu+1 0 0 0 1 0.0
O1 O-2 0 0 0.1521 1 0.0
Ba1 Ba+2 0.5 0.5 0.1933 1 0.0
Cu2 Cu+1 0 0 0.3614 1 0.0
Ca1 Ca+2 0.5 0.5 0.5 0.26 0.0
Y1 Y+3 0.5 0.5 0.5 0.74 0.0
